data_4020405
loop_
_publ_author_name
'Jonathan L. Sessler'
'Won-Seob Cho'
'Dustin E. Gross'
'James A. Shriver'
'Vincent M. Lynch'
'Manuel M\'arquez'

_journal_name_full 'Journal of Organic Chemistry'
_journal_page_first 5982
_journal_page_last 5986
_journal_paper_doi 10.1021/jo050662c
_journal_volume 70
_journal_year 2005
_chemical_formula_sum 'C44 H64 Cl F8 N5'
_chemical_formula_weight 850.45
_space_group_IT_number 2
_symmetry_cell_setting triclinic
_symmetry_space_group_name_Hall '-P 1'
_symmetry_space_group_name_H-M 'P -1'
_cell_angle_alpha 65.928(1)
_cell_angle_beta 85.442(1)
_cell_angle_gamma 81.976(1)
_cell_formula_units_Z 4
_cell_length_a 13.6372(2)
_cell_length_b 17.3214(2)
_cell_length_c 21.0872(3)
_cell_measurement_temperature 153(2)
_cell_volume 4502.01(11)
_diffrn_ambient_temperature 153(2)
_exptl_crystal_density_diffrn 1.255
_cod_depositor_comments
;
The following automatic conversions were performed:
'_symmetry_cell_setting' value 'Triclinic' changed to 'triclinic'
according to '/home/saulius/struct/CIF-dictionaries/cif_core.dic'
dictionary named 'cif_core.dic' version 2.4.1 from 2010-06-29.

Automatic conversion script
Id: cif_fix_enum 1527 2010-12-29 10:47:43Z saulius 
;
_cod_database_code 4020405

loop_
_symmetry_equiv_pos_as_xyz
'x, y, z'
'-x, -y, -z'

loop_
_atom_site_label
_atom_site_type_symbol
_atom_site_fract_x
_atom_site_fract_y
_atom_site_fract_z
_atom_site_U_iso_or_equiv
_atom_site_adp_type
_atom_site_occupancy
_atom_site_symmetry_multiplicity
_atom_site_calc_flag
_atom_site_refinement_flags
_atom_site_disorder_assembly
_atom_site_disorder_group
Cl2 Cl 0.97246(5) 0.36980(4) 0.32081(4) 0.02948(17) Uani 1 1 d . . .
F1' F 1.28651(11) 0.56900(10) 0.41080(9) 0.0429(4) Uani 1 1 d . . .
F2' F 1.09884(11) 0.67085(9) 0.40997(9) 0.0415(4) Uani 1 1 d . . .
F3' F 0.87957(14) 0.77865(9) 0.25597(9) 0.0544(5) Uani 1 1 d . . .
F4' F 0.83821(13) 0.77186(9) 0.12569(9) 0.0490(5) Uani 1 1 d . . .
F5' F 0.94689(11) 0.65077(9) -0.00777(8) 0.0334(4) Uani 1 1 d . . .
F6' F 1.13344(11) 0.55023(9) -0.00829(8) 0.0325(4) Uani 1 1 d . . .
F7' F 1.38047(14) 0.47864(13) 0.13199(10) 0.0653(6) Uani 1 1 d . . .
F8' F 1.42485(13) 0.48209(14) 0.26258(10) 0.0695(6) Uani 1 1 d . . .
N1' N 1.08370(16) 0.49517(13) 0.37083(12) 0.0242(5) Uani 1 1 d . . .
N2' N 0.88485(16) 0.57259(14) 0.26331(12) 0.0250(5) Uani 1 1 d . . .
N3' N 1.00855(16) 0.48581(14) 0.15361(13) 0.0250(5) Uani 1 1 d . . .
N4' N 1.20176(17) 0.40286(13) 0.26409(12) 0.0242(5) Uani 1 1 d . . .
H1'N H 1.0511(18) 0.4639(15) 0.3589(13) 0.024(7) Uiso 1 1 d . . .
H2'N H 0.903(2) 0.5140(18) 0.2828(15) 0.044(9) Uiso 1 1 d . . .
H3'N H 0.9994(19) 0.4546(16) 0.1983(15) 0.031(8) Uiso 1 1 d . . .
H4'N H 1.143(2) 0.3840(17) 0.2830(15) 0.043(9) Uiso 1 1 d . . .
C1' C 1.18362(19) 0.48453(15) 0.38093(13) 0.0228(6) Uani 1 1 d . . .
C2' C 1.19881(19) 0.55115(16) 0.39587(14) 0.0260(6) Uani 1 1 d . . .
C3' C 1.10895(19) 0.60055(15) 0.39491(14) 0.0251(6) Uani 1 1 d . . .
C4' C 1.03561(19) 0.56582(15) 0.37944(13) 0.0232(6) Uani 1 1 d . . .
C5' C 0.92488(19) 0.58942(16) 0.37282(14) 0.0261(6) Uani 1 1 d . . .
C6' C 0.89645(18) 0.62408(16) 0.29746(14) 0.0240(6) Uani 1 1 d . . .
C7' C 0.8784(2) 0.70453(16) 0.24785(15) 0.0309(7) Uani 1 1 d . . .
C8' C 0.8577(2) 0.70125(16) 0.18566(15) 0.0309(7) Uani 1 1 d . . .
C9' C 0.86145(18) 0.61860(16) 0.19443(14) 0.0245(6) Uani 1 1 d . . .
C10' C 0.84402(18) 0.57722(15) 0.14614(14) 0.0242(6) Uani 1 1 d . . .
C11' C 0.94086(18) 0.55292(15) 0.11506(14) 0.0229(6) Uani 1 1 d . . .
C12' C 0.98311(19) 0.58359(15) 0.04996(14) 0.0232(6) Uani 1 1 d . . .
C13' C 1.07429(19) 0.53498(15) 0.04975(14) 0.0226(6) Uani 1 1 d . . .
C14' C 1.09121(18) 0.47374(15) 0.11486(14) 0.0218(6) Uani 1 1 d . . .
C15' C 1.17459(19) 0.40303(15) 0.14582(14) 0.0244(6) Uani 1 1 d . . .
C16' C 1.23243(18) 0.42026(15) 0.19615(14) 0.0234(6) Uani 1 1 d . . .
C17' C 1.3200(2) 0.45260(18) 0.18929(16) 0.0365(7) Uani 1 1 d . . .
C18' C 1.3417(2) 0.45387(19) 0.25251(17) 0.0378(8) Uani 1 1 d . . .
C19' C 1.26822(19) 0.42312(16) 0.29974(14) 0.0258(6) Uani 1 1 d . . .
C20' C 1.25164(19) 0.41068(16) 0.37478(14) 0.0270(6) Uani 1 1 d . . .
C21' C 0.8900(2) 0.65666(19) 0.40242(16) 0.0407(8) Uani 1 1 d . . .
H21D H 0.9207 0.7074 0.3762 0.061 Uiso 1 1 d R . .
H21E H 0.8194 0.6697 0.3992 0.061 Uiso 1 1 d R . .
H21F H 0.9080 0.6350 0.4502 0.061 Uiso 1 1 d R . .
C22' C 0.8733(2) 0.51041(17) 0.41597(15) 0.0347(7) Uani 1 1 d . . .
H22D H 0.8936 0.4667 0.3991 0.052 Uiso 1 1 d R . .
H22E H 0.8914 0.4902 0.4636 0.052 Uiso 1 1 d R . .
H22F H 0.8028 0.5248 0.4126 0.052 Uiso 1 1 d R . .
C23' C 0.7906(2) 0.49762(17) 0.18494(15) 0.0346(7) Uani 1 1 d . . .
H23D H 0.8307 0.4568 0.2221 0.052 Uiso 1 1 d R . .
H23E H 0.7284 0.5137 0.2036 0.052 Uiso 1 1 d R . .
H23F H 0.7791 0.4729 0.1533 0.052 Uiso 1 1 d R . .
C24' C 0.7765(2) 0.64052(18) 0.08718(15) 0.0360(7) Uani 1 1 d . . .
H24D H 0.8080 0.6910 0.0618 0.054 Uiso 1 1 d R . .
H24E H 0.7650 0.6145 0.0564 0.054 Uiso 1 1 d R . .
H24F H 0.7144 0.6553 0.1067 0.054 Uiso 1 1 d R . .
C25' C 1.2456(2) 0.39695(17) 0.08707(15) 0.0337(7) Uani 1 1 d . . .
H25D H 1.2741 0.4495 0.0640 0.051 Uiso 1 1 d R . .
H25E H 1.2974 0.3509 0.1059 0.051 Uiso 1 1 d R . .
H25F H 1.2093 0.3871 0.0544 0.051 Uiso 1 1 d R . .
C26' C 1.1310(2) 0.31783(15) 0.18256(15) 0.0306(7) Uani 1 1 d . . .
H26D H 1.0868 0.3203 0.2196 0.046 Uiso 1 1 d R . .
H26E H 1.0951 0.3083 0.1496 0.046 Uiso 1 1 d R . .
H26F H 1.1832 0.2721 0.2011 0.046 Uiso 1 1 d R . .
C27' C 1.2058(2) 0.32719(15) 0.41652(15) 0.0330(7) Uani 1 1 d . . .
H27D H 1.1434 0.3299 0.3972 0.049 Uiso 1 1 d R . .
H27E H 1.2494 0.2795 0.4147 0.049 Uiso 1 1 d R . .
H27F H 1.1956 0.3206 0.4639 0.049 Uiso 1 1 d R . .
C28' C 1.3516(2) 0.40266(19) 0.40759(16) 0.0394(8) Uani 1 1 d . . .
H28D H 1.3822 0.4536 0.3822 0.059 Uiso 1 1 d R . .
H28E H 1.3405 0.3956 0.4551 0.059 Uiso 1 1 d R . .
H28F H 1.3943 0.3545 0.4058 0.059 Uiso 1 1 d R . .
N1B N 0.27793(15) -0.25904(13) 0.52421(12) 0.0269(5) Uani 1 1 d . . .
C1B C 0.3187(2) -0.20696(17) 0.45211(15) 0.0320(7) Uani 1 1 d . . .
H1BA H 0.3887 -0.2238 0.4503 0.038 Uiso 1 1 d R . .
H1BB H 0.3093 -0.1480 0.4449 0.038 Uiso 1 1 d R . .
C2B C 0.2725(2) -0.21516(17) 0.39254(15) 0.0360(7) Uani 1 1 d . . .
H2BA H 0.2019 -0.2103 0.3995 0.043 Uiso 1 1 d R . .
H2BB H 0.2944 -0.2703 0.3925 0.043 Uiso 1 1 d R . .
C3B C 0.2994(2) -0.14704(16) 0.32355(15) 0.0349(7) Uani 1 1 d . . .
H3BA H 0.3702 -0.1500 0.3182 0.042 Uiso 1 1 d R . .
H3BB H 0.2745 -0.0921 0.3230 0.042 Uiso 1 1 d R . .
C4B C 0.2566(3) -0.1569(2) 0.26342(16) 0.0525(9) Uani 1 1 d . . .
H4BA H 0.2749 -0.1129 0.2203 0.079 Uiso 1 1 d R . .
H4BB H 0.2823 -0.2115 0.2636 0.079 Uiso 1 1 d R . .
H4BC H 0.1858 -0.1531 0.2684 0.079 Uiso 1 1 d R . .
C5B C 0.16694(18) -0.23643(15) 0.53032(15) 0.0280(7) Uani 1 1 d . . .
H5BA H 0.1468 -0.2644 0.5781 0.034 Uiso 1 1 d R . .
H5BB H 0.1344 -0.2588 0.5039 0.034 Uiso 1 1 d R . .
C6B C 0.1294(2) -0.14219(17) 0.50662(17) 0.0378(8) Uani 1 1 d . . .
H6BA H 0.1484 -0.1129 0.4587 0.045 Uiso 1 1 d R . .
H6BB H 0.1589 -0.1189 0.5337 0.045 Uiso 1 1 d R . .
C7B C 0.0172(2) -0.1303(2) 0.51371(19) 0.0504(9) Uani 1 1 d . . .
H7BA H -0.0051 -0.0738 0.5106 0.060 Uiso 1 1 d R . .
H7BB H -0.0007 -0.1697 0.5592 0.060 Uiso 1 1 d R . .
C8B C -0.0351(2) -0.1467(2) 0.4614(2) 0.0732(12) Uani 1 1 d . . .
H8BA H -0.1054 -0.1399 0.4695 0.110 Uiso 1 1 d R . .
H8BB H -0.0186 -0.1067 0.4158 0.110 Uiso 1 1 d R . .
H8BC H -0.0142 -0.2036 0.4650 0.110 Uiso 1 1 d R . .
C9B C 0.3323(2) -0.23991(17) 0.57548(15) 0.0318(7) Uani 1 1 d . . .
H9BA H 0.3129 -0.1815 0.5683 0.038 Uiso 1 1 d R . .
H9BB H 0.4019 -0.2458 0.5647 0.038 Uiso 1 1 d R . .
C10B C 0.3183(2) -0.29440(18) 0.65188(15) 0.0362(7) Uani 1 1 d . . .
H10C H 0.3341 -0.3535 0.6605 0.043 Uiso 1 1 d R . .
H10D H 0.2505 -0.2850 0.6658 0.043 Uiso 1 1 d R . .
C11B C 0.3860(2) -0.2706(2) 0.69363(17) 0.0474(8) Uani 1 1 d . . .
H11C H 0.3677 -0.2119 0.6857 0.057 Uiso 1 1 d R . .
H11D H 0.4529 -0.2765 0.6767 0.057 Uiso 1 1 d R . .
C12B C 0.3830(3) -0.3248(2) 0.77094(18) 0.0584(10) Uani 1 1 d . . .
H12D H 0.4267 -0.3073 0.7948 0.088 Uiso 1 1 d R . .
H12E H 0.3163 -0.3182 0.7881 0.088 Uiso 1 1 d R . .
H12F H 0.4023 -0.3834 0.7789 0.088 Uiso 1 1 d R . .
C13B C 0.29366(18) -0.35372(15) 0.53986(15) 0.0276(7) Uani 1 1 d . . .
H13C H 0.2595 -0.3627 0.5058 0.033 Uiso 1 1 d R . .
H13D H 0.2639 -0.3839 0.5845 0.033 Uiso 1 1 d R . .
C14B C 0.4004(2) -0.39245(17) 0.54056(17) 0.0395(8) Uani 1 1 d . . .
H14C H 0.4383 -0.3739 0.5670 0.047 Uiso 1 1 d R . .
H14D H 0.4270 -0.3729 0.4938 0.047 Uiso 1 1 d R . .
C15B C 0.4081(2) -0.48998(18) 0.57260(17) 0.0431(8) Uani 1 1 d . . .
H15C H 0.4742 -0.5132 0.5656 0.052 Uiso 1 1 d R . .
H15D H 0.3638 -0.5074 0.5492 0.052 Uiso 1 1 d R . .
C16B C 0.3819(2) -0.5277(2) 0.64965(18) 0.0550(9) Uani 1 1 d . . .
H16D H 0.3870 -0.5887 0.6674 0.082 Uiso 1 1 d R . .
H16E H 0.4269 -0.5115 0.6735 0.082 Uiso 1 1 d R . .
H16F H 0.3154 -0.5056 0.6569 0.082 Uiso 1 1 d R . .
Cl1 Cl 0.53954(5) 0.10828(4) 0.18697(4) 0.03317(18) Uani 1 1 d . . .
F1 F 0.38241(12) -0.15265(10) 0.06477(9) 0.0439(4) Uani 1 1 d . . .
F2 F 0.21690(11) -0.02318(10) 0.04289(9) 0.0400(4) Uani 1 1 d . . .
F3 F 0.07551(11) 0.04556(10) 0.20829(9) 0.0428(4) Uani 1 1 d . . .
F4 F 0.10807(11) 0.04123(10) 0.34361(9) 0.0424(4) Uani 1 1 d . . .
F5 F 0.34193(11) -0.02064(9) 0.50564(8) 0.0348(4) Uani 1 1 d . . .
F6 F 0.52216(11) -0.13569(9) 0.52121(8) 0.0344(4) Uani 1 1 d . . .
F7 F 0.55376(13) -0.28051(10) 0.40218(9) 0.0513(5) Uani 1 1 d . . .
F8 F 0.50282(14) -0.28652(10) 0.27274(10) 0.0615(6) Uani 1 1 d . . .
N1 N 0.41207(17) -0.00169(14) 0.13076(12) 0.0266(5) Uani 1 1 d . . .
N2 N 0.30077(18) 0.11102(14) 0.22255(12) 0.0243(5) Uani 1 1 d . . .
N3 N 0.47147(16) 0.00460(13) 0.34918(13) 0.0256(5) Uani 1 1 d . . .
N4 N 0.59599(16) -0.09954(16) 0.25243(13) 0.0296(6) Uani 1 1 d . . .
H1N H 0.444(2) 0.0225(17) 0.1501(15) 0.036(9) Uiso 1 1 d . . .
H2N H 0.356(2) 0.1185(17) 0.2119(15) 0.028(9) Uiso 1 1 d . . .
H3N H 0.489(2) 0.0324(17) 0.3025(16) 0.037(9) Uiso 1 1 d . . .
H4N H 0.602(2) -0.0455(19) 0.2295(16) 0.046(9) Uiso 1 1 d . . .
C1 C 0.4504(2) -0.07414(16) 0.12098(14) 0.0278(7) Uani 1 1 d . . .
C2 C 0.3797(2) -0.08874(16) 0.08699(14) 0.0282(7) Uani 1 1 d . . .
C3 C 0.29931(19) -0.02580(16) 0.07597(14) 0.0255(6) Uani 1 1 d . . .
C4 C 0.31893(19) 0.02933(15) 0.10331(14) 0.0240(6) Uani 1 1 d . . .
C5 C 0.26216(19) 0.10950(15) 0.10676(14) 0.0256(6) Uani 1 1 d . . .
C6 C 0.23813(18) 0.09617(15) 0.18140(14) 0.0231(6) Uani 1 1 d . . .
C7 C 0.15888(19) 0.06827(16) 0.22443(15) 0.0285(7) Uani 1 1 d . . .
C8 C 0.17392(19) 0.06682(16) 0.28923(15) 0.0268(6) Uani 1 1 d . . .
C9 C 0.26360(18) 0.09311(15) 0.28894(14) 0.0216(6) Uani 1 1 d . . .
C10 C 0.31636(19) 0.10656(15) 0.34377(14) 0.0255(6) Uani 1 1 d . . .
C11 C 0.39100(19) 0.03082(15) 0.38275(14) 0.0243(6) Uani 1 1 d . . .
C12 C 0.40277(19) -0.02041(16) 0.45116(14) 0.0243(6) Uani 1 1 d . . .
C13 C 0.49045(19) -0.07590(15) 0.45860(14) 0.0234(6) Uani 1 1 d . . .
C14 C 0.53395(18) -0.06091(15) 0.39509(14) 0.0242(6) Uani 1 1 d . . .
C15 C 0.62618(19) -0.10115(16) 0.37084(15) 0.0283(7) Uani 1 1 d . . .
C16 C 0.59847(19) -0.14096(16) 0.32391(15) 0.0272(6) Uani 1 1 d . . .
C17 C 0.5657(2) -0.21712(16) 0.33796(15) 0.0338(7) Uani 1 1 d . . .
C18 C 0.5418(2) -0.22051(17) 0.27622(17) 0.0354(7) Uani 1 1 d . . .
C19 C 0.5616(2) -0.14692(17) 0.22168(15) 0.0295(7) Uani 1 1 d . . .
C20 C 0.5532(2) -0.11803(18) 0.14445(15) 0.0341(7) Uani 1 1 d . . .
C21 C 0.3246(2) 0.18411(16) 0.07096(14) 0.0327(7) Uani 1 1 d . . .
H21A H 0.3852 0.1718 0.0953 0.049 Uiso 1 1 d R . .
H21B H 0.3395 0.1912 0.0238 0.049 Uiso 1 1 d R . .
H21C H 0.2884 0.2355 0.0715 0.049 Uiso 1 1 d R . .
C22 C 0.1656(2) 0.13123(17) 0.06680(16) 0.0360(7) Uani 1 1 d . . .
H22A H 0.1249 0.0859 0.0881 0.054 Uiso 1 1 d R . .
H22B H 0.1304 0.1830 0.0674 0.054 Uiso 1 1 d R . .
H22C H 0.1815 0.1387 0.0196 0.054 Uiso 1 1 d R . .
C23 C 0.3706(2) 0.18692(15) 0.30990(15) 0.0326(7) Uani 1 1 d . . .
H23A H 0.4193 0.1788 0.2770 0.049 Uiso 1 1 d R . .
H23B H 0.3243 0.2359 0.2864 0.049 Uiso 1 1 d R . .
H23C H 0.4029 0.1955 0.3450 0.049 Uiso 1 1 d R . .
C24 C 0.2384(2) 0.12070(17) 0.39601(15) 0.0345(7) Uani 1 1 d . . .
H24A H 0.2036 0.0714 0.4174 0.052 Uiso 1 1 d R . .
H24B H 0.2707 0.1293 0.4310 0.052 Uiso 1 1 d R . .
H24C H 0.1922 0.1698 0.3724 0.052 Uiso 1 1 d R . .
C25 C 0.6810(2) -0.17030(18) 0.43332(15) 0.0399(8) Uani 1 1 d . . .
H25A H 0.6382 -0.2132 0.4580 0.060 Uiso 1 1 d R . .
H25B H 0.7398 -0.1956 0.4176 0.060 Uiso 1 1 d R . .
H25C H 0.6988 -0.1458 0.4636 0.060 Uiso 1 1 d R . .
C26 C 0.6977(2) -0.03368(18) 0.33250(16) 0.0394(8) Uani 1 1 d . . .
H26A H 0.6662 0.0111 0.2928 0.059 Uiso 1 1 d R . .
H26B H 0.7153 -0.0103 0.3636 0.059 Uiso 1 1 d R . .
H26C H 0.7564 -0.0601 0.3177 0.059 Uiso 1 1 d R . .
C27 C 0.5756(2) -0.1962(2) 0.12567(19) 0.0594(10) Uani 1 1 d . . .
H27A H 0.5293 -0.2362 0.1498 0.089 Uiso 1 1 d R . .
H27B H 0.5694 -0.1779 0.0765 0.089 Uiso 1 1 d R . .
H27C H 0.6417 -0.2228 0.1387 0.089 Uiso 1 1 d R . .
C28 C 0.6287(2) -0.0556(2) 0.10589(17) 0.0512(9) Uani 1 1 d . . .
H28A H 0.6157 -0.0069 0.1175 0.077 Uiso 1 1 d R . .
H28B H 0.6947 -0.0826 0.1190 0.077 Uiso 1 1 d R . .
H28C H 0.6224 -0.0377 0.0568 0.077 Uiso 1 1 d R . .
N1A N 0.80172(15) 0.20970(13) 0.05723(12) 0.0274(5) Uani 1 1 d . . .
C1A C 0.80596(19) 0.11520(15) 0.07295(15) 0.0281(7) Uani 1 1 d . . .
H1AA H 0.7739 0.1097 0.0363 0.034 Uiso 1 1 d R . .
H1AB H 0.7692 0.0885 0.1154 0.034 Uiso 1 1 d R . .
C2A C 0.90860(19) 0.06596(16) 0.08176(15) 0.0318(7) Uani 1 1 d . . .
H2AA H 0.9455 0.0780 0.1129 0.038 Uiso 1 1 d R . .
H2AB H 0.9425 0.0835 0.0373 0.038 Uiso 1 1 d R . .
C3A C 0.9018(2) -0.02926(16) 0.10880(16) 0.0374(7) Uani 1 1 d . . .
H3AA H 0.8650 -0.0407 0.0773 0.045 Uiso 1 1 d R . .
H3AB H 0.8664 -0.0459 0.1527 0.045 Uiso 1 1 d R . .
C4A C 1.0034(2) -0.08172(18) 0.11919(19) 0.0512(9) Uani 1 1 d . . .
H4AA H 0.9972 -0.1415 0.1373 0.077 Uiso 1 1 d R . .
H4AB H 1.0381 -0.0650 0.0751 0.077 Uiso 1 1 d R . .
H4AC H 1.0396 -0.0703 0.1510 0.077 Uiso 1 1 d R . .
C5A C 0.8544(2) 0.22283(17) 0.11202(15) 0.0317(7) Uani 1 1 d . . .
H5AA H 0.8420 0.2818 0.1045 0.038 Uiso 1 1 d R . .
H5AB H 0.9243 0.2100 0.1057 0.038 Uiso 1 1 d R . .
C6A C 0.8284(2) 0.17072(18) 0.18725(15) 0.0355(7) Uani 1 1 d . . .
H6AA H 0.8431 0.1111 0.1971 0.043 Uiso 1 1 d R . .
H6AB H 0.7588 0.1827 0.1954 0.043 Uiso 1 1 d R . .
C7A C 0.8882(2) 0.1933(2) 0.23454(16) 0.0424(8) Uani 1 1 d . . .
H7AA H 0.8676 0.2514 0.2277 0.051 Uiso 1 1 d R . .
H7AB H 0.9571 0.1886 0.2213 0.051 Uiso 1 1 d R . .
C8A C 0.8759(2) 0.1366(2) 0.31064(17) 0.0557(9) Uani 1 1 d . . .
H8AA H 0.9145 0.1530 0.3382 0.084 Uiso 1 1 d R . .
H8AB H 0.8072 0.1420 0.3242 0.084 Uiso 1 1 d R . .
H8AC H 0.8974 0.0786 0.3177 0.084 Uiso 1 1 d R . .
C9A C 0.69241(18) 0.24291(16) 0.05543(15) 0.0317(7) Uani 1 1 d . . .
H9AA H 0.6634 0.2148 0.1008 0.038 Uiso 1 1 d R . .
H9AB H 0.6614 0.2276 0.0236 0.038 Uiso 1 1 d R . .
C10A C 0.6670(2) 0.33855(17) 0.03399(17) 0.0400(8) Uani 1 1 d . . .
H10A H 0.6925 0.3680 -0.0122 0.048 Uiso 1 1 d R . .
H10B H 0.6976 0.3553 0.0651 0.048 Uiso 1 1 d R . .
C11A C 0.5546(2) 0.3617(2) 0.03482(19) 0.0514(9) Uani 1 1 d . . .
H11A H 0.5389 0.4193 0.0306 0.062 Uiso 1 1 d R . .
H11B H 0.5295 0.3250 0.0792 0.062 Uiso 1 1 d R . .
C12A C 0.5015(2) 0.3499(2) -0.0202(2) 0.0631(11) Uani 1 1 d . . .
H12A H 0.4313 0.3636 -0.0161 0.095 Uiso 1 1 d R . .
H12B H 0.5251 0.3873 -0.0649 0.095 Uiso 1 1 d R . .
H12C H 0.5157 0.2920 -0.0157 0.095 Uiso 1 1 d R . .
C13A C 0.85394(19) 0.25669(17) -0.01144(14) 0.0302(7) Uani 1 1 d . . .
H13A H 0.9217 0.2317 -0.0089 0.036 Uiso 1 1 d R . .
H13B H 0.8540 0.3144 -0.0167 0.036 Uiso 1 1 d R . .
C14A C 0.8119(2) 0.25888(18) -0.07650(15) 0.0348(7) Uani 1 1 d . . .
H14A H 0.7423 0.2784 -0.0780 0.042 Uiso 1 1 d R . .
H14B H 0.8204 0.2027 -0.0761 0.042 Uiso 1 1 d R . .
C15A C 0.8646(2) 0.31969(19) -0.13989(16) 0.0415(8) Uani 1 1 d . . .
H15A H 0.9344 0.3011 -0.1362 0.050 Uiso 1 1 d R . .
H15B H 0.8541 0.3757 -0.1400 0.050 Uiso 1 1 d R . .
C16A C 0.8299(3) 0.3243(2) -0.20678(18) 0.0607(10) Uani 1 1 d . . .
H16A H 0.8656 0.3628 -0.2450 0.091 Uiso 1 1 d R . .
H16B H 0.8415 0.2686 -0.2072 0.091 Uiso 1 1 d R . .
H16C H 0.7603 0.3439 -0.2111 0.091 Uiso 1 1 d R . .

loop_
_atom_site_aniso_label
_atom_site_aniso_U_11
_atom_site_aniso_U_22
_atom_site_aniso_U_33
_atom_site_aniso_U_23
_atom_site_aniso_U_13
_atom_site_aniso_U_12
Cl2 0.0374(4) 0.0265(3) 0.0226(4) -0.0058(3) -0.0002(3) -0.0105(3)
F1' 0.0329(9) 0.0444(10) 0.0619(13) -0.0298(9) -0.0112(9) -0.0062(8)
F2' 0.0422(10) 0.0333(9) 0.0617(13) -0.0309(9) -0.0059(9) -0.0049(7)
F3' 0.0905(14) 0.0284(9) 0.0481(13) -0.0183(9) -0.0201(11) 0.0009(9)
F4' 0.0775(13) 0.0264(9) 0.0354(11) -0.0034(8) -0.0215(10) 0.0015(8)
F5' 0.0389(9) 0.0290(8) 0.0210(10) 0.0012(7) -0.0074(7) 0.0001(7)
F6' 0.0370(9) 0.0358(9) 0.0211(10) -0.0082(7) 0.0069(8) -0.0072(7)
F7' 0.0613(13) 0.1089(16) 0.0380(13) -0.0336(12) 0.0188(10) -0.0479(12)
F8' 0.0525(12) 0.1227(17) 0.0546(14) -0.0460(13) 0.0039(10) -0.0493(12)
N1' 0.0286(13) 0.0253(12) 0.0216(14) -0.0110(11) -0.0044(10) -0.0058(10)
N2' 0.0288(13) 0.0238(12) 0.0211(14) -0.0082(11) -0.0018(11) -0.0012(10)
N3' 0.0312(14) 0.0238(12) 0.0159(15) -0.0046(11) -0.0034(12) 0.0009(10)
N4' 0.0235(13) 0.0288(12) 0.0200(14) -0.0100(11) -0.0004(11) -0.0020(10)
C1' 0.0282(15) 0.0242(14) 0.0178(16) -0.0096(12) -0.0051(12) -0.0023(12)
C2' 0.0259(15) 0.0312(15) 0.0226(17) -0.0103(13) -0.0047(12) -0.0080(13)
C3' 0.0356(16) 0.0210(14) 0.0221(17) -0.0114(13) -0.0022(13) -0.0049(12)
C4' 0.0325(16) 0.0212(14) 0.0175(16) -0.0090(12) -0.0011(12) -0.0038(12)
C5' 0.0288(16) 0.0315(15) 0.0212(17) -0.0139(13) 0.0031(13) -0.0060(12)
C6' 0.0193(14) 0.0309(15) 0.0248(17) -0.0148(14) -0.0016(12) -0.0004(12)
C7' 0.0392(17) 0.0244(15) 0.0321(19) -0.0153(14) -0.0055(14) 0.0015(13)
C8' 0.0364(17) 0.0258(15) 0.0241(18) -0.0037(14) -0.0058(14) -0.0006(13)
C9' 0.0226(15) 0.0289(15) 0.0215(17) -0.0103(13) -0.0005(12) -0.0011(12)
C10' 0.0237(15) 0.0291(14) 0.0182(16) -0.0074(13) -0.0031(12) -0.0029(12)
C11' 0.0262(15) 0.0217(13) 0.0200(17) -0.0071(12) -0.0067(13) -0.0007(12)
C12' 0.0297(15) 0.0172(13) 0.0180(17) -0.0011(12) -0.0117(13) 0.0002(12)
C13' 0.0299(16) 0.0259(14) 0.0130(16) -0.0083(12) 0.0045(12) -0.0082(12)
C14' 0.0269(15) 0.0225(14) 0.0181(16) -0.0098(12) 0.0011(12) -0.0057(11)
C15' 0.0293(15) 0.0237(14) 0.0203(16) -0.0096(12) -0.0026(12) 0.0010(12)
C16' 0.0228(15) 0.0235(14) 0.0214(17) -0.0077(12) -0.0023(12) 0.0013(11)
C17' 0.0337(17) 0.0517(19) 0.0243(19) -0.0139(15) 0.0090(15) -0.0151(15)
C18' 0.0316(17) 0.0522(19) 0.038(2) -0.0222(16) -0.0033(15) -0.0162(15)
C19' 0.0268(15) 0.0269(14) 0.0264(18) -0.0137(13) -0.0072(13) 0.0014(12)
C20' 0.0305(16) 0.0279(15) 0.0247(17) -0.0128(13) -0.0079(13) 0.0013(12)
C21' 0.0400(18) 0.0541(19) 0.039(2) -0.0321(17) 0.0009(15) -0.0017(15)
C22' 0.0360(17) 0.0445(17) 0.0251(18) -0.0144(15) 0.0036(14) -0.0106(14)
C23' 0.0327(17) 0.0438(17) 0.0316(19) -0.0175(15) -0.0020(14) -0.0097(14)
C24' 0.0338(17) 0.0426(17) 0.0304(19) -0.0153(15) -0.0091(14) 0.0058(14)
C25' 0.0362(17) 0.0351(16) 0.0310(19) -0.0171(14) -0.0038(14) 0.0054(13)
C26' 0.0385(17) 0.0240(14) 0.0304(19) -0.0122(13) -0.0075(14) 0.0014(12)
C27' 0.0440(18) 0.0269(15) 0.0257(18) -0.0086(13) -0.0127(14) 0.0039(13)
C28' 0.0365(17) 0.0487(18) 0.039(2) -0.0252(16) -0.0156(15) 0.0084(14)
N1B 0.0284(13) 0.0256(12) 0.0274(15) -0.0096(11) 0.0013(11) -0.0099(10)
C1B 0.0369(17) 0.0283(15) 0.0308(19) -0.0095(14) 0.0073(14) -0.0165(13)
C2B 0.0466(19) 0.0315(16) 0.0309(19) -0.0108(14) 0.0023(15) -0.0151(14)
C3B 0.0401(18) 0.0277(15) 0.0322(19) -0.0073(14) 0.0051(15) -0.0079(13)
C4B 0.078(3) 0.049(2) 0.027(2) -0.0098(16) 0.0042(18) -0.0175(18)
C5B 0.0268(16) 0.0298(15) 0.0275(18) -0.0098(13) -0.0002(13) -0.0093(12)
C6B 0.0408(18) 0.0316(16) 0.041(2) -0.0134(15) -0.0018(15) -0.0079(14)
C7B 0.041(2) 0.0404(18) 0.068(3) -0.0220(18) -0.0015(18) 0.0023(15)
C8B 0.042(2) 0.081(3) 0.093(4) -0.030(3) -0.018(2) -0.001(2)
C9B 0.0299(16) 0.0342(16) 0.036(2) -0.0171(15) -0.0024(14) -0.0096(13)
C10B 0.0395(18) 0.0411(17) 0.032(2) -0.0160(15) 0.0000(15) -0.0141(14)
C11B 0.048(2) 0.060(2) 0.042(2) -0.0235(18) -0.0070(17) -0.0176(16)
C12B 0.061(2) 0.078(3) 0.043(2) -0.028(2) -0.0127(19) -0.0105(19)
C13B 0.0317(16) 0.0244(14) 0.0284(18) -0.0102(13) 0.0004(13) -0.0105(12)
C14B 0.0312(17) 0.0378(17) 0.052(2) -0.0197(16) 0.0011(15) -0.0076(14)
C15B 0.0318(17) 0.0395(18) 0.057(3) -0.0201(17) -0.0040(16) 0.0035(14)
C16B 0.059(2) 0.0438(19) 0.051(3) -0.0096(18) -0.0170(19) 0.0072(17)
Cl1 0.0329(4) 0.0339(4) 0.0268(4) -0.0039(3) 0.0001(3) -0.0118(3)
F1 0.0543(11) 0.0406(9) 0.0472(12) -0.0287(9) -0.0049(9) -0.0019(8)
F2 0.0372(10) 0.0494(10) 0.0431(12) -0.0273(9) -0.0131(8) -0.0025(8)
F3 0.0341(9) 0.0625(11) 0.0389(11) -0.0234(9) -0.0053(8) -0.0160(8)
F4 0.0348(9) 0.0621(11) 0.0328(11) -0.0189(9) 0.0076(8) -0.0195(8)
F5 0.0404(10) 0.0384(9) 0.0240(10) -0.0105(8) 0.0043(8) -0.0089(7)
F6 0.0391(9) 0.0323(8) 0.0211(10) 0.0018(7) -0.0065(7) -0.0066(7)
F7 0.0735(13) 0.0354(9) 0.0337(12) 0.0002(9) -0.0083(10) -0.0102(9)
F8 0.0905(15) 0.0335(10) 0.0638(15) -0.0188(10) -0.0256(12) -0.0066(10)
N1 0.0291(14) 0.0293(13) 0.0258(15) -0.0156(12) -0.0054(11) -0.0010(11)
N2 0.0228(14) 0.0279(13) 0.0237(15) -0.0116(11) -0.0018(12) -0.0032(11)
N3 0.0292(13) 0.0265(12) 0.0204(15) -0.0093(12) -0.0031(12) -0.0003(10)
N4 0.0344(14) 0.0283(14) 0.0241(16) -0.0088(12) -0.0035(11) -0.0016(11)
C1 0.0325(16) 0.0308(15) 0.0199(17) -0.0107(13) 0.0000(13) -0.0015(13)
C2 0.0414(17) 0.0263(15) 0.0198(17) -0.0126(13) 0.0021(14) -0.0048(13)
C3 0.0269(15) 0.0309(15) 0.0181(16) -0.0074(13) -0.0062(12) -0.0056(13)
C4 0.0265(15) 0.0254(14) 0.0166(16) -0.0048(12) -0.0021(12) -0.0026(12)
C5 0.0285(15) 0.0247(14) 0.0208(17) -0.0062(12) -0.0046(13) -0.0016(12)
C6 0.0250(15) 0.0209(13) 0.0236(17) -0.0091(12) -0.0048(13) -0.0003(11)
C7 0.0236(15) 0.0336(15) 0.0327(19) -0.0162(14) -0.0080(14) -0.0043(12)
C8 0.0284(16) 0.0284(15) 0.0226(18) -0.0092(13) 0.0010(13) -0.0043(12)
C9 0.0281(15) 0.0188(13) 0.0161(16) -0.0062(12) -0.0021(12) 0.0010(11)
C10 0.0316(16) 0.0216(14) 0.0247(17) -0.0109(13) -0.0036(13) -0.0010(12)
C11 0.0267(15) 0.0234(14) 0.0259(18) -0.0118(13) -0.0025(13) -0.0056(12)
C12 0.0308(16) 0.0268(14) 0.0191(17) -0.0109(13) 0.0025(13) -0.0118(12)
C13 0.0315(16) 0.0188(13) 0.0147(16) 0.0011(12) -0.0108(13) -0.0056(12)
C14 0.0251(15) 0.0220(14) 0.0235(17) -0.0060(13) -0.0069(13) -0.0027(12)
C15 0.0252(15) 0.0298(15) 0.0252(18) -0.0060(13) -0.0071(13) -0.0007(12)
C16 0.0254(15) 0.0287(15) 0.0226(18) -0.0068(13) -0.0039(13) 0.0038(12)
C17 0.0412(18) 0.0246(15) 0.0235(19) 0.0008(14) -0.0030(14) 0.0033(13)
C18 0.0426(18) 0.0259(16) 0.041(2) -0.0169(15) -0.0118(15) 0.0033(14)
C19 0.0334(16) 0.0291(16) 0.0273(18) -0.0156(14) -0.0052(14) 0.0082(13)
C20 0.0309(17) 0.0457(17) 0.0288(19) -0.0201(15) -0.0007(14) 0.0019(14)
C21 0.0470(18) 0.0273(15) 0.0194(17) -0.0042(13) -0.0046(14) -0.0047(13)
C22 0.0361(17) 0.0386(17) 0.0308(19) -0.0116(15) -0.0121(14) 0.0032(14)
C23 0.0409(18) 0.0235(14) 0.036(2) -0.0135(14) -0.0112(15) -0.0017(13)
C24 0.0403(18) 0.0377(16) 0.0284(19) -0.0185(15) -0.0039(14) 0.0049(14)
C25 0.0406(18) 0.0428(17) 0.031(2) -0.0113(15) -0.0126(15) 0.0076(14)
C26 0.0322(17) 0.0474(18) 0.038(2) -0.0143(16) -0.0097(15) -0.0060(14)
C27 0.058(2) 0.074(2) 0.062(3) -0.051(2) -0.0156(19) 0.0271(19)
C28 0.0332(18) 0.088(3) 0.029(2) -0.0229(19) 0.0022(15) 0.0009(18)
N1A 0.0278(13) 0.0271(12) 0.0259(15) -0.0077(11) 0.0005(11) -0.0090(10)
C1A 0.0335(16) 0.0256(14) 0.0242(17) -0.0057(13) -0.0041(13) -0.0118(12)
C2A 0.0347(17) 0.0334(16) 0.0277(18) -0.0105(14) -0.0019(14) -0.0098(13)
C3A 0.0371(18) 0.0359(17) 0.038(2) -0.0114(15) -0.0088(15) -0.0051(14)
C4A 0.047(2) 0.0379(18) 0.069(3) -0.0202(18) -0.0115(18) -0.0023(15)
C5A 0.0317(16) 0.0343(16) 0.0334(19) -0.0154(14) -0.0044(14) -0.0103(13)
C6A 0.0368(17) 0.0406(17) 0.032(2) -0.0165(15) -0.0013(15) -0.0085(14)
C7A 0.0409(19) 0.0540(19) 0.040(2) -0.0263(17) -0.0056(16) -0.0042(15)
C8A 0.059(2) 0.078(2) 0.033(2) -0.025(2) -0.0060(18) -0.0044(19)
C9A 0.0251(16) 0.0327(15) 0.0303(19) -0.0046(14) 0.0016(13) -0.0077(12)
C10A 0.0388(18) 0.0333(16) 0.047(2) -0.0145(15) -0.0053(16) -0.0036(14)
C11A 0.040(2) 0.050(2) 0.055(3) -0.0153(18) -0.0028(18) 0.0052(16)
C12A 0.039(2) 0.063(2) 0.072(3) -0.009(2) -0.013(2) -0.0087(17)
C13A 0.0274(16) 0.0304(15) 0.0267(18) -0.0038(13) 0.0038(13) -0.0109(12)
C14A 0.0370(17) 0.0380(16) 0.0274(19) -0.0091(14) 0.0005(14) -0.0115(14)
C15A 0.052(2) 0.0424(18) 0.028(2) -0.0107(15) 0.0068(16) -0.0171(15)
C16A 0.081(3) 0.067(2) 0.033(2) -0.0173(19) 0.007(2) -0.022(2)

loop_
_geom_bond_atom_site_label_1
_geom_bond_atom_site_label_2
_geom_bond_distance
_geom_bond_site_symmetry_2
_geom_bond_publ_flag
F1' C2' 1.367(3) . ?
F2' C3' 1.365(3) . ?
F3' C7' 1.365(3) . ?
F4' C8' 1.366(3) . ?
F5' C12' 1.364(3) . ?
F6' C13' 1.363(3) . ?
F7' C17' 1.358(3) . ?
F8' C18' 1.359(3) . ?
N1' C1' 1.371(3) . ?
N1' C4' 1.378(3) . ?
N1' H1'N 0.87(2) . ?
N2' C9' 1.380(3) . ?
N2' C6' 1.386(3) . ?
N2' H2'N 0.93(3) . ?
N3' C14' 1.382(3) . ?
N3' C11' 1.383(3) . ?
N3' H3'N 0.88(3) . ?
N4' C16' 1.381(3) . ?
N4' C19' 1.386(3) . ?
N4' H4'N 0.91(3) . ?
C1' C2' 1.359(3) . ?
C1' C20' 1.516(3) . ?
C2' C3' 1.390(3) . ?
C3' C4' 1.360(3) . ?
C4' C5' 1.510(3) . ?
C5' C6' 1.514(4) . ?
C5' C22' 1.532(4) . ?
C5' C21' 1.537(3) . ?
C6' C7' 1.361(4) . ?
C7' C8' 1.388(4) . ?
C8' C9' 1.361(3) . ?
C9' C10' 1.513(3) . ?
C10' C11' 1.511(3) . ?
C10' C23' 1.538(3) . ?
C10' C24' 1.544(4) . ?
C11' C12' 1.365(4) . ?
C12' C13' 1.402(3) . ?
C13' C14' 1.363(4) . ?
C14' C15' 1.515(3) . ?
C15' C16' 1.515(4) . ?
C15' C26' 1.540(3) . ?
C15' C25' 1.540(4) . ?
C16' C17' 1.362(4) . ?
C17' C18' 1.398(4) . ?
C18' C19' 1.356(4) . ?
C19' C20' 1.510(4) . ?
C20' C28' 1.541(4) . ?
C20' C27' 1.544(4) . ?
C21' H21D 0.9600 . ?
C21' H21E 0.9600 . ?
C21' H21F 0.9601 . ?
C22' H22D 0.9601 . ?
C22' H22E 0.9600 . ?
C22' H22F 0.9599 . ?
C23' H23D 0.9600 . ?
C23' H23E 0.9601 . ?
C23' H23F 0.9599 . ?
C24' H24D 0.9600 . ?
C24' H24E 0.9600 . ?
C24' H24F 0.9600 . ?
C25' H25D 0.9600 . ?
C25' H25E 0.9599 . ?
C25' H25F 0.9601 . ?
C26' H26D 0.9599 . ?
C26' H26E 0.9599 . ?
C26' H26F 0.9601 . ?
C27' H27D 0.9600 . ?
C27' H27E 0.9598 . ?
C27' H27F 0.9601 . ?
C28' H28D 0.9601 . ?
C28' H28E 0.9601 . ?
C28' H28F 0.9599 . ?
N1B C5B 1.518(3) . ?
N1B C13B 1.522(3) . ?
N1B C9B 1.522(3) . ?
N1B C1B 1.524(3) . ?
C1B C2B 1.514(4) . ?
C1B H1BA 0.9601 . ?
C1B H1BB 0.9601 . ?
C2B C3B 1.509(4) . ?
C2B H2BA 0.9600 . ?
C2B H2BB 0.9600 . ?
C3B C4B 1.516(4) . ?
C3B H3BA 0.9600 . ?
C3B H3BB 0.9600 . ?
C4B H4BA 0.9600 . ?
C4B H4BB 0.9601 . ?
C4B H4BC 0.9600 . ?
C5B C6B 1.523(3) . ?
C5B H5BA 0.9600 . ?
C5B H5BB 0.9599 . ?
C6B C7B 1.519(4) . ?
C6B H6BA 0.9599 . ?
C6B H6BB 0.9601 . ?
C7B C8B 1.498(5) . ?
C7B H7BA 0.9599 . ?
C7B H7BB 0.9601 . ?
C8B H8BA 0.9600 . ?
C8B H8BB 0.9599 . ?
C8B H8BC 0.9601 . ?
C9B C10B 1.511(4) . ?
C9B H9BA 0.9600 . ?
C9B H9BB 0.9601 . ?
C10B C11B 1.526(4) . ?
C10B H10C 0.9600 . ?
C10B H10D 0.9600 . ?
C11B C12B 1.514(4) . ?
C11B H11C 0.9599 . ?
C11B H11D 0.9599 . ?
C12B H12D 0.9599 . ?
C12B H12E 0.9601 . ?
C12B H12F 0.9599 . ?
C13B C14B 1.514(4) . ?
C13B H13C 0.9599 . ?
C13B H13D 0.9600 . ?
C14B C15B 1.534(4) . ?
C14B H14C 0.9600 . ?
C14B H14D 0.9600 . ?
C15B C16B 1.517(4) . ?
C15B H15C 0.9600 . ?
C15B H15D 0.9598 . ?
C16B H16D 0.9599 . ?
C16B H16E 0.9601 . ?
C16B H16F 0.9601 . ?
F1 C2 1.362(3) . ?
F2 C3 1.355(3) . ?
F3 C7 1.363(3) . ?
F4 C8 1.360(3) . ?
F5 C12 1.362(3) . ?
F6 C13 1.361(3) . ?
F7 C17 1.367(3) . ?
F8 C18 1.356(3) . ?
N1 C4 1.382(3) . ?
N1 C1 1.379(3) . ?
N1 H1N 0.87(3) . ?
N2 C9 1.375(3) . ?
N2 C6 1.382(3) . ?
N2 H2N 0.78(3) . ?
N3 C14 1.384(3) . ?
N3 C11 1.382(3) . ?
N3 H3N 0.93(3) . ?
N4 C19 1.380(3) . ?
N4 C16 1.381(3) . ?
N4 H4N 0.87(3) . ?
C1 C2 1.354(4) . ?
C1 C20 1.515(4) . ?
C2 C3 1.395(4) . ?
C3 C4 1.364(3) . ?
C4 C5 1.519(3) . ?
C5 C6 1.510(4) . ?
C5 C22 1.538(3) . ?
C5 C21 1.541(3) . ?
C6 C7 1.363(4) . ?
C7 C8 1.387(4) . ?
C8 C9 1.362(3) . ?
C9 C10 1.519(3) . ?
C10 C11 1.521(3) . ?
C10 C24 1.538(4) . ?
C10 C23 1.545(3) . ?
C11 C12 1.359(4) . ?
C12 C13 1.401(3) . ?
C13 C14 1.359(4) . ?
C14 C15 1.508(4) . ?
C15 C16 1.512(4) . ?
C15 C25 1.533(4) . ?
C15 C26 1.547(4) . ?
C16 C17 1.361(4) . ?
C17 C18 1.393(4) . ?
C18 C19 1.368(4) . ?
C19 C20 1.505(4) . ?
C20 C28 1.533(4) . ?
C20 C27 1.545(4) . ?
C21 H21A 0.9600 . ?
C21 H21B 0.9601 . ?
C21 H21C 0.9600 . ?
C22 H22A 0.9600 . ?
C22 H22B 0.9601 . ?
C22 H22C 0.9599 . ?
C23 H23A 0.9600 . ?
C23 H23B 0.9601 . ?
C23 H23C 0.9600 . ?
C24 H24A 0.9600 . ?
C24 H24B 0.9600 . ?
C24 H24C 0.9600 . ?
C25 H25A 0.9601 . ?
C25 H25B 0.9600 . ?
C25 H25C 0.9600 . ?
C26 H26A 0.9601 . ?
C26 H26B 0.9601 . ?
C26 H26C 0.9600 . ?
C27 H27A 0.9599 . ?
C27 H27B 0.9601 . ?
C27 H27C 0.9600 . ?
C28 H28A 0.9600 . ?
C28 H28B 0.9600 . ?
C28 H28C 0.9600 . ?
N1A C5A 1.515(3) . ?
N1A C13A 1.518(3) . ?
N1A C9A 1.519(3) . ?
N1A C1A 1.525(3) . ?
C1A C2A 1.517(4) . ?
C1A H1AA 0.9599 . ?
C1A H1AB 0.9600 . ?
C2A C3A 1.523(3) . ?
C2A H2AA 0.9600 . ?
C2A H2AB 0.9600 . ?
C3A C4A 1.526(4) . ?
C3A H3AA 0.9600 . ?
C3A H3AB 0.9600 . ?
C4A H4AA 0.9599 . ?
C4A H4AB 0.9600 . ?
C4A H4AC 0.9601 . ?
C5A C6A 1.513(4) . ?
C5A H5AA 0.9600 . ?
C5A H5AB 0.9600 . ?
C6A C7A 1.533(4) . ?
C6A H6AA 0.9601 . ?
C6A H6AB 0.9600 . ?
C7A C8A 1.512(4) . ?
C7A H7AA 0.9600 . ?
C7A H7AB 0.9600 . ?
C8A H8AA 0.9601 . ?
C8A H8AB 0.9601 . ?
C8A H8AC 0.9599 . ?
C9A C10A 1.524(3) . ?
C9A H9AA 0.9600 . ?
C9A H9AB 0.9600 . ?
C10A C11A 1.530(4) . ?
C10A H10A 0.9600 . ?
C10A H10B 0.9598 . ?
C11A C12A 1.511(5) . ?
C11A H11A 0.9600 . ?
C11A H11B 0.9600 . ?
C12A H12A 0.9600 . ?
C12A H12B 0.9601 . ?
C12A H12C 0.9600 . ?
C13A C14A 1.513(4) . ?
C13A H13A 0.9600 . ?
C13A H13B 0.9601 . ?
C14A C15A 1.524(4) . ?
C14A H14A 0.9599 . ?
C14A H14B 0.9601 . ?
C15A C16A 1.491(4) . ?
C15A H15A 0.9600 . ?
C15A H15B 0.9599 . ?
C16A H16A 0.9601 . ?
C16A H16B 0.9601 . ?
C16A H16C 0.9601 . ?

loop_
_cod_related_entry_id
_cod_related_entry_database
_cod_related_entry_code
1 ChemSpider 30658453
